data_7202560
loop_
_publ_author_name
'Lavy, Tali'
'Kaftory, Menahem'

_publ_section_title
;
 Channels formation through photodimerization of guest molecules within
 solid inclusion compounds
;
_journal_issue 2
_journal_name_full CrystEngComm
_journal_page_first 123
_journal_paper_doi 10.1039/b615032b
_journal_volume 9
_journal_year 2007
_chemical_formula_moiety '(C30 H22 O2), (C12 H14 N2 O2)'
_chemical_formula_sum 'C21 H18 N O2'
_chemical_formula_weight 316.36
_chemical_name_common
;
1,1,6,6-tetraphenyl-2,4-hexadiyne-1,6-diol 3,7-
Diazatricyclo(4.2.2.22,5)dodeca-9,11-diene-4,8-dione,2,6-dimethyl
clathrate
;
_chemical_name_systematic
;
1,1,6,6-tetraphenyl-2,4-hexadiyne-1,6-diol
3,7-Diazatricyclo[4.2.2.22,5]dodeca-9,11-diene-
4,8-dione,2,6-dimethyl clathrate
;
_space_group_IT_number 2
_symmetry_cell_setting triclinic
_symmetry_space_group_name_Hall '-P 1'
_symmetry_space_group_name_H-M 'P -1'
_atom_sites_solution_hydrogens geom
_atom_sites_solution_primary direct
_atom_sites_solution_secondary difmap
_audit_creation_method SHELXL-97
_cell_angle_alpha 97.060(3)
_cell_angle_beta 92.7230(19)
_cell_angle_gamma 102.455(5)
_cell_formula_units_Z 2
_cell_length_a 6.8620(3)
_cell_length_b 10.2280(5)
_cell_length_c 12.5800(6)
_cell_measurement_reflns_used 113
_cell_measurement_temperature 293(2)
_cell_measurement_theta_max 24.66
_cell_measurement_theta_min 3.05
_cell_volume 853.11(7)
_computing_structure_refinement 'SHELXL-97 (Sheldrick, 1997)'
_computing_structure_solution 'SHELXS-97 (Sheldrick, 1990)'
_diffrn_ambient_temperature 293(2)
_diffrn_measured_fraction_theta_full 0.426
_diffrn_measured_fraction_theta_max 0.426
_diffrn_measurement_device_type KappaCCD
_diffrn_measurement_method CCD
_diffrn_radiation_monochromator graphite
_diffrn_radiation_source 'fine-focus sealed tube'
_diffrn_radiation_type MoK\a
_diffrn_radiation_wavelength 0.71073
_diffrn_reflns_av_R_equivalents 0.0850
_diffrn_reflns_av_sigmaI/netI 0.2707
_diffrn_reflns_limit_h_max 7
_diffrn_reflns_limit_h_min 0
_diffrn_reflns_limit_k_max 9
_diffrn_reflns_limit_k_min -10
_diffrn_reflns_limit_l_max 14
_diffrn_reflns_limit_l_min -14
_diffrn_reflns_number 4787
_diffrn_reflns_theta_full 24.66
_diffrn_reflns_theta_max 24.66
_diffrn_reflns_theta_min 3.05
_diffrn_standards_decay_% 0
_diffrn_standards_number 0
_exptl_absorpt_coefficient_mu 0.079
_exptl_absorpt_correction_T_max 0.9921
_exptl_absorpt_correction_T_min 0.9691
_exptl_absorpt_correction_type none
_exptl_absorpt_process_details none
_exptl_crystal_colour colorless
_exptl_crystal_density_diffrn 1.232
_exptl_crystal_density_method 'not measured'
_exptl_crystal_description prism
_exptl_crystal_F_000 334
_exptl_crystal_size_max 0.40
_exptl_crystal_size_mid 0.30
_exptl_crystal_size_min 0.10
_refine_diff_density_max 0.174
_refine_diff_density_min -0.124
_refine_diff_density_rms 0.031
_refine_ls_extinction_method none
_refine_ls_goodness_of_fit_ref 0.931
_refine_ls_hydrogen_treatment mixed
_refine_ls_matrix_type full
_refine_ls_number_parameters 180
_refine_ls_number_reflns 1224
_refine_ls_number_restraints 0
_refine_ls_restrained_S_all 0.931
_refine_ls_R_factor_all 0.2706
_refine_ls_R_factor_gt 0.0763
_refine_ls_shift/su_max 0.000
_refine_ls_shift/su_mean 0.000
_refine_ls_structure_factor_coef Fsqd
_refine_ls_weighting_details 'calc w=1/[\s^2^(Fo^2^)+(0.0832P)^2^+0.0000P] where P=(Fo^2^+2Fc^2^)/3'
_refine_ls_weighting_scheme calc
_refine_ls_wR_factor_gt 0.1555
_refine_ls_wR_factor_ref 0.2193
_reflns_number_gt 378
_reflns_number_total 1224
_reflns_threshold_expression >2sigma(I)
_cod_data_source_file b615032b.txt
_cod_data_source_block hp1rest1
_cod_depositor_comments
;
The following automatic conversions were performed:
'_symmetry_cell_setting' value 'Triclinic' changed to 'triclinic'
according to '/home/saulius/struct/CIF-dictionaries/cif_core.dic'
dictionary named 'cif_core.dic' version 2.4.1 from 2010-06-29.

Automatic conversion script
Id: cif_fix_enum 1527 2010-12-29 10:47:43Z saulius 
;
_cod_original_sg_symbol_H-M P-1
_cod_database_code 7202560

loop_
_symmetry_equiv_pos_as_xyz
'x, y, z'
'-x, -y, -z'

loop_
_atom_site_label
_atom_site_type_symbol
_atom_site_fract_x
_atom_site_fract_y
_atom_site_fract_z
_atom_site_U_iso_or_equiv
_atom_site_adp_type
_atom_site_occupancy
_atom_site_symmetry_multiplicity
_atom_site_calc_flag
_atom_site_refinement_flags
_atom_site_disorder_assembly
_atom_site_disorder_group
O1 O 0.5041(16) 0.7799(14) 0.3166(7) 0.112(4) Uani 1 1 d . . .
H1 H 0.53(2) 0.733(19) 0.364(11) 0.167 Uiso 1 1 d . . .
C1 C 0.9290(18) 0.9747(15) 0.4569(10) 0.097(6) Uani 1 1 d . . .
C2 C 0.811(2) 0.9336(18) 0.3791(13) 0.100(6) Uani 1 1 d . . .
C3 C 0.667(2) 0.881(2) 0.2886(14) 0.096(5) Uani 1 1 d . . .
C4 C 0.776(3) 0.809(2) 0.1959(13) 0.097(5) Uani 1 1 d . . .
C5 C 0.669(2) 0.697(2) 0.1249(18) 0.126(7) Uani 1 1 d . . .
H5 H 0.5277 0.6607 0.1250 0.151 Uiso 1 1 d R . .
C6 C 0.772(4) 0.6441(19) 0.0431(13) 0.137(7) Uani 1 1 d . . .
H6 H 0.7128 0.5639 -0.0055 0.165 Uiso 1 1 d R . .
C7 C 0.963(3) 0.698(3) 0.0321(16) 0.131(8) Uani 1 1 d . . .
H7 H 1.0238 0.6670 -0.0304 0.158 Uiso 1 1 d R . .
C8 C 1.065(3) 0.804(3) 0.1026(19) 0.175(11) Uani 1 1 d . . .
H8 H 1.2079 0.8288 0.0993 0.210 Uiso 1 1 d R . .
C9 C 0.969(3) 0.862(2) 0.1829(13) 0.146(8) Uani 1 1 d . . .
H9 H 1.0433 0.9421 0.2271 0.176 Uiso 1 1 d R . .
C10 C 0.581(2) 0.993(2) 0.2555(15) 0.109(6) Uani 1 1 d . . .
C11 C 0.454(2) 1.054(2) 0.3179(11) 0.104(5) Uani 1 1 d . . .
H11 H 0.4451 0.9990 0.3745 0.125 Uiso 1 1 d R . .
C12 C 0.377(2) 1.159(2) 0.288(2) 0.141(8) Uani 1 1 d . . .
H12 H 0.3000 1.1974 0.3396 0.169 Uiso 1 1 d R . .
C13 C 0.420(3) 1.208(2) 0.1906(18) 0.160(9) Uani 1 1 d . . .
H13 H 0.3594 1.2835 0.1877 0.192 Uiso 1 1 d R . .
C14 C 0.543(3) 1.149(2) 0.1284(13) 0.145(7) Uani 1 1 d . . .
H14 H 0.5444 1.1785 0.0589 0.174 Uiso 1 1 d R . .
C15 C 0.6237(18) 1.043(2) 0.1591(15) 0.116(6) Uani 1 1 d . . .
H15 H 0.7145 1.0191 0.1081 0.139 Uiso 1 1 d R . .
O2 O 0.3642(11) 0.4182(11) 0.5961(6) 0.113(3) Uiso 1 1 d . . .
N1 N 0.2337(13) 0.4589(12) 0.4387(7) 0.092(3) Uiso 1 1 d . . .
H1N1 H 0.3669 0.4774 0.4155 0.110 Uiso 1 1 d R . .
C16 C 0.2186(17) 0.4228(16) 0.5334(11) 0.103(4) Uiso 1 1 d . . .
C17 C 0.0061(17) 0.3838(16) 0.5748(9) 0.107(4) Uiso 1 1 d . . .
H17 H 0.0009 0.3280 0.6311 0.129 Uiso 1 1 d R . .
C18 C -0.1275(15) 0.3101(16) 0.4823(9) 0.093(4) Uiso 1 1 d . . .
H18 H -0.2296 0.2343 0.4946 0.111 Uiso 1 1 d R . .
C19 C -0.1153(16) 0.3484(17) 0.3873(9) 0.103(4) Uiso 1 1 d . . .
H19 H -0.2046 0.2970 0.3285 0.124 Uiso 1 1 d R . .
C20 C 0.0507(17) 0.4747(17) 0.3787(9) 0.099(4) Uiso 1 1 d . . .
C21 C 0.1011(16) 0.4868(16) 0.2617(8) 0.124(5) Uiso 1 1 d . . .
H21A H -0.0151 0.4948 0.2196 0.148 Uiso 1 1 d R . .
H21B H 0.1430 0.4068 0.2331 0.148 Uiso 1 1 d R . .
H21C H 0.2072 0.5646 0.2594 0.148 Uiso 1 1 d R . .

loop_
_atom_site_aniso_label
_atom_site_aniso_U_11
_atom_site_aniso_U_22
_atom_site_aniso_U_33
_atom_site_aniso_U_23
_atom_site_aniso_U_13
_atom_site_aniso_U_12
O1 0.096(7) 0.100(12) 0.138(10) 0.025(7) 0.006(6) 0.016(7)
C1 0.104(17) 0.069(18) 0.124(18) 0.010(14) 0.012(10) 0.033(12)
C2 0.108(14) 0.099(17) 0.092(13) 0.002(12) -0.003(9) 0.028(11)
C3 0.092(12) 0.081(17) 0.111(13) 0.000(12) -0.013(12) 0.021(12)
C4 0.114(14) 0.086(18) 0.100(13) 0.030(12) 0.003(12) 0.033(13)
C5 0.128(14) 0.10(2) 0.134(15) -0.014(13) -0.024(14) 0.026(14)
C6 0.19(2) 0.117(19) 0.102(14) -0.019(12) 0.006(14) 0.056(18)
C7 0.090(14) 0.17(3) 0.151(18) 0.042(16) 0.020(13) 0.052(14)
C8 0.089(14) 0.27(4) 0.143(18) -0.015(18) -0.009(13) 0.031(18)
C9 0.100(15) 0.17(2) 0.156(16) -0.020(12) 0.047(12) 0.020(15)
C10 0.114(13) 0.12(2) 0.101(15) 0.028(13) 0.011(10) 0.033(13)
C11 0.088(11) 0.090(18) 0.124(12) 0.000(12) 0.022(10) 0.001(10)
C12 0.143(14) 0.061(19) 0.23(3) 0.013(15) -0.011(14) 0.059(13)
C13 0.20(2) 0.15(3) 0.146(19) 0.044(18) 0.011(14) 0.061(17)
C14 0.170(17) 0.15(2) 0.128(15) 0.018(14) 0.004(13) 0.074(15)
C15 0.106(11) 0.14(2) 0.133(15) 0.039(12) 0.014(10) 0.090(12)

loop_
_atom_type_symbol
_atom_type_description
_atom_type_scat_dispersion_real
_atom_type_scat_dispersion_imag
_atom_type_scat_source
C C 0.0033 0.0016 'International Tables Vol C Tables 4.2.6.8 and 6.1.1.4'
H H 0.0000 0.0000 'International Tables Vol C Tables 4.2.6.8 and 6.1.1.4'
N N 0.0061 0.0033 'International Tables Vol C Tables 4.2.6.8 and 6.1.1.4'
O O 0.0106 0.0060 'International Tables Vol C Tables 4.2.6.8 and 6.1.1.4'

loop_
_geom_angle_atom_site_label_1
_geom_angle_atom_site_label_2
_geom_angle_atom_site_label_3
_geom_angle
_geom_angle_site_symmetry_1
_geom_angle_site_symmetry_3
_geom_angle_publ_flag
C3 O1 H1 117(10) . . ?
C2 C1 C1 177(2) . 2_776 ?
C1 C2 C3 178.2(17) . . ?
C2 C3 O1 110.9(14) . . ?
C2 C3 C10 109.1(15) . . ?
O1 C3 C10 107.4(13) . . ?
C2 C3 C4 108.4(14) . . ?
O1 C3 C4 107.2(15) . . ?
C10 C3 C4 113.9(14) . . ?
C9 C4 C5 119.9(16) . . ?
C9 C4 C3 119(2) . . ?
C5 C4 C3 121(2) . . ?
C6 C5 C4 117.3(16) . . ?
C6 C5 H5 118.5 . . ?
C4 C5 H5 123.9 . . ?
C7 C6 C5 121.6(19) . . ?
C7 C6 H6 116.0 . . ?
C5 C6 H6 122.3 . . ?
C6 C7 C8 121(2) . . ?
C6 C7 H7 119.3 . . ?
C8 C7 H7 119.8 . . ?
C7 C8 C9 120(2) . . ?
C7 C8 H8 117.6 . . ?
C9 C8 H8 122.1 . . ?
C4 C9 C8 120.5(18) . . ?
C4 C9 H9 121.9 . . ?
C8 C9 H9 117.6 . . ?
C15 C10 C11 115.9(17) . . ?
C15 C10 C3 121.2(18) . . ?
C11 C10 C3 122.9(18) . . ?
C12 C11 C10 122.5(16) . . ?
C12 C11 H11 139.4 . . ?
C10 C11 H11 98.0 . . ?
C11 C12 C13 121(2) . . ?
C11 C12 H12 114.7 . . ?
C13 C12 H12 124.1 . . ?
C14 C13 C12 117(2) . . ?
C14 C13 H13 135.2 . . ?
C12 C13 H13 107.3 . . ?
C13 C14 C15 122.2(19) . . ?
C13 C14 H14 110.5 . . ?
C15 C14 H14 126.4 . . ?
C10 C15 C14 121.0(17) . . ?
C10 C15 H15 128.6 . . ?
C14 C15 H15 110.2 . . ?
C16 N1 C20 118.5(10) . . ?
C16 N1 H1N1 115.3 . . ?
C20 N1 H1N1 126.1 . . ?
O2 C16 N1 124.7(12) . . ?
O2 C16 C17 116.8(12) . . ?
N1 C16 C17 118.5(12) . . ?
C18 C17 C16 106.5(10) . . ?
C18 C17 C20 112.9(9) . 2_566 ?
C16 C17 C20 106.1(12) . 2_566 ?
C18 C17 H17 109.3 . . ?
C16 C17 H17 113.1 . . ?
C20 C17 H17 108.9 2_566 . ?
C19 C18 C17 121.8(15) . . ?
C19 C18 H18 120.5 . . ?
C17 C18 H18 117.6 . . ?
C18 C19 C20 115.6(13) . . ?
C18 C19 H19 119.4 . . ?
C20 C19 H19 125.0 . . ?
N1 C20 C21 107.4(9) . . ?
N1 C20 C19 107.1(13) . . ?
C21 C20 C19 112.3(10) . . ?
N1 C20 C17 110.1(10) . 2_566 ?
C21 C20 C17 106.2(12) . 2_566 ?
C19 C20 C17 113.6(10) . 2_566 ?
C20 C21 H21A 109.9 . . ?
C20 C21 H21B 108.3 . . ?
H21A C21 H21B 109.5 . . ?
C20 C21 H21C 110.2 . . ?
H21A C21 H21C 109.5 . . ?
H21B C21 H21C 109.5 . . ?

loop_
_geom_bond_atom_site_label_1
_geom_bond_atom_site_label_2
_geom_bond_distance
_geom_bond_site_symmetry_2
_geom_bond_publ_flag
O1 C3 1.443(18) . ?
O1 H1 0.84(15) . ?
C1 C2 1.212(14) . ?
C1 C1 1.39(3) 2_776 ?
C2 C3 1.438(16) . ?
C3 C10 1.49(2) . ?
C3 C4 1.600(19) . ?
C4 C9 1.344(16) . ?
C4 C5 1.407(17) . ?
C5 C6 1.396(15) . ?
C5 H5 0.9600 . ?
C6 C7 1.324(18) . ?
C6 H6 0.9600 . ?
C7 C8 1.35(2) . ?
C7 H7 0.9600 . ?
C8 C9 1.379(17) . ?
C8 H8 0.9600 . ?
C9 H9 0.9600 . ?
C10 C15 1.391(16) . ?
C10 C11 1.399(17) . ?
C11 C12 1.38(2) . ?
C11 H11 0.9600 . ?
C12 C13 1.392(19) . ?
C12 H12 0.9600 . ?
C13 C14 1.36(2) . ?
C13 H13 0.9599 . ?
C14 C15 1.41(2) . ?
C14 H14 0.9600 . ?
C15 H15 0.9600 . ?
O2 C16 1.257(11) . ?
N1 C16 1.292(12) . ?
N1 C20 1.483(12) . ?
N1 H1N1 0.9600 . ?
C16 C17 1.558(14) . ?
C17 C18 1.465(12) . ?
C17 C20 1.627(18) 2_566 ?
C17 H17 0.9601 . ?
C18 C19 1.304(13) . ?
C18 H18 0.9600 . ?
C19 C20 1.545(18) . ?
C19 H19 0.9600 . ?
C20 C21 1.541(12) . ?
C20 C17 1.627(18) 2_566 ?
C21 H21A 0.9599 . ?
C21 H21B 0.9600 . ?
C21 H21C 0.9600 . ?

loop_
_geom_torsion_atom_site_label_1
_geom_torsion_atom_site_label_2
_geom_torsion_atom_site_label_3
_geom_torsion_atom_site_label_4
_geom_torsion
_geom_torsion_site_symmetry_1
_geom_torsion_site_symmetry_2
_geom_torsion_site_symmetry_3
_geom_torsion_site_symmetry_4
_geom_torsion_publ_flag
C1 C1 C2 C3 159(41) 2_776 . . . ?
C1 C2 C3 O1 13(50) . . . . ?
C1 C2 C3 C10 131(49) . . . . ?
C1 C2 C3 C4 -104(49) . . . . ?
C2 C3 C4 C9 -35(2) . . . . ?
O1 C3 C4 C9 -155.2(13) . . . . ?
C10 C3 C4 C9 86.2(18) . . . . ?
C2 C3 C4 C5 147.8(16) . . . . ?
O1 C3 C4 C5 28(2) . . . . ?
C10 C3 C4 C5 -91(2) . . . . ?
C9 C4 C5 C6 0(2) . . . . ?
C3 C4 C5 C6 177.0(14) . . . . ?
C4 C5 C6 C7 0(2) . . . . ?
C5 C6 C7 C8 2(3) . . . . ?
C6 C7 C8 C9 -4(3) . . . . ?
C5 C4 C9 C8 -2(2) . . . . ?
C3 C4 C9 C8 -178.9(16) . . . . ?
C7 C8 C9 C4 4(3) . . . . ?
C2 C3 C10 C15 110.9(17) . . . . ?
O1 C3 C10 C15 -128.9(15) . . . . ?
C4 C3 C10 C15 -10(2) . . . . ?
C2 C3 C10 C11 -69(2) . . . . ?
O1 C3 C10 C11 51(2) . . . . ?
C4 C3 C10 C11 169.5(15) . . . . ?
C15 C10 C11 C12 -1(2) . . . . ?
C3 C10 C11 C12 178.9(16) . . . . ?
C10 C11 C12 C13 2(3) . . . . ?
C11 C12 C13 C14 -1(3) . . . . ?
C12 C13 C14 C15 0(3) . . . . ?
C11 C10 C15 C14 0(2) . . . . ?
C3 C10 C15 C14 -179.7(17) . . . . ?
C13 C14 C15 C10 0(3) . . . . ?
C20 N1 C16 O2 -173.1(14) . . . . ?
C20 N1 C16 C17 6(2) . . . . ?
O2 C16 C17 C18 -142.7(14) . . . . ?
N1 C16 C17 C18 38.1(17) . . . . ?
O2 C16 C17 C20 96.7(14) . . . 2_566 ?
N1 C16 C17 C20 -82.4(15) . . . 2_566 ?
C16 C17 C18 C19 -41.3(16) . . . . ?
C20 C17 C18 C19 74.8(15) 2_566 . . . ?
C17 C18 C19 C20 0.9(19) . . . . ?
C16 N1 C20 C21 -167.8(13) . . . . ?
C16 N1 C20 C19 -47.0(16) . . . . ?
C16 N1 C20 C17 77.0(17) . . . 2_566 ?
C18 C19 C20 N1 43.9(15) . . . . ?
C18 C19 C20 C21 161.6(11) . . . . ?
C18 C19 C20 C17 -77.9(15) . . . 2_566 ?
